data_2239953
loop_
_publ_author_name
'Laus, Gerhard'
'Kahlenberg, Volker'
'Schottenberger, Herwig'

_publ_section_title
;
 Crystal structure of 4-amino-1-benzyl-1,2,4-triazolin-5-one
;
_journal_coeditor_code FJ2680
_journal_issue 10
_journal_name_full 'Acta Crystallographica Section E'
_journal_page_first o1083
_journal_page_last o1084
_journal_paper_doi 10.1107/S160053681401931X
_journal_volume 70
_journal_year 2014
_chemical_formula_iupac 'C9 H10 N4 O'
_chemical_formula_moiety 'C9 H10 N4 O'
_chemical_formula_sum 'C9 H10 N4 O'
_chemical_formula_weight 190.21
_chemical_name_systematic
;
4-Amino-1-benzyl-1,2,4-triazolin-5-one
;
_space_group_IT_number 14
_symmetry_cell_setting monoclinic
_symmetry_space_group_name_Hall '-P 2ybc'
_symmetry_space_group_name_H-M 'P 1 21/c 1'
_atom_sites_solution_hydrogens geom
_atom_sites_solution_primary direct
_atom_sites_solution_secondary difmap
_audit_conform_dict_name cif_core.dic
_audit_conform_dict_version 2.4
_audit_creation_method 'WinGX routine CIF_UPDATE'
_cell_angle_alpha 90
_cell_angle_beta 104.003(5)
_cell_angle_gamma 90
_cell_formula_units_Z 4
_cell_length_a 18.0861(8)
_cell_length_b 4.1690(2)
_cell_length_c 12.3694(6)
_cell_measurement_reflns_used 4064
_cell_measurement_temperature 173(2)
_cell_measurement_theta_max 67.9272
_cell_measurement_theta_min 3.6797
_cell_volume 904.95(8)
_computing_cell_refinement
;
CrysAlis PRO (Oxford Diffraction, 2010)
;
_computing_data_collection
;
CrysAlis PRO (Oxford Diffraction, 2010)
;
_computing_data_reduction
;
CrysAlis PRO (Oxford Diffraction, 2010)
;
_computing_molecular_graphics 'ORTEP-3 for Windows (Farrugia, 2012)'
_computing_publication_material 'SHELXL97 (Sheldrick, 2008)'
_computing_structure_refinement 'SHELXL97 (Sheldrick, 2008)'
_computing_structure_solution 'SIR2002 (Burla <i>et al.</i>, 2002)'
_diffrn_ambient_temperature 173(2)
_diffrn_detector_area_resol_mean 10.3575
_diffrn_measured_fraction_theta_full 0.99
_diffrn_measured_fraction_theta_max 0.99
_diffrn_measurement_device_type 'Oxford Diffraction Xcalibur (Ruby, Gemini ultra)'
_diffrn_measurement_method '\w scans'
_diffrn_radiation_monochromator graphite
_diffrn_radiation_type CuK\a
_diffrn_radiation_wavelength 1.5418
_diffrn_reflns_av_R_equivalents 0.0304
_diffrn_reflns_limit_h_max 21
_diffrn_reflns_limit_h_min -21
_diffrn_reflns_limit_k_max 4
_diffrn_reflns_limit_k_min -4
_diffrn_reflns_limit_l_max 14
_diffrn_reflns_limit_l_min -14
_diffrn_reflns_number 7377
_diffrn_reflns_theta_full 68.04
_diffrn_reflns_theta_max 68.04
_diffrn_reflns_theta_min 5.04
_exptl_absorpt_coefficient_mu 0.801
_exptl_absorpt_correction_T_max 1
_exptl_absorpt_correction_T_min 0.86705
_exptl_absorpt_correction_type multi-scan
_exptl_absorpt_process_details
;
(CrysAlis PRO; Oxford Diffraction, 2010)
;
_exptl_crystal_colour colourless
_exptl_crystal_density_diffrn 1.396
_exptl_crystal_density_method 'not measured'
_exptl_crystal_description plate
_exptl_crystal_F_000 400
_exptl_crystal_size_max 0.2
_exptl_crystal_size_mid 0.2
_exptl_crystal_size_min 0.08
_refine_diff_density_max 0.169
_refine_diff_density_min -0.142
_refine_ls_extinction_method none
_refine_ls_goodness_of_fit_ref 1.031
_refine_ls_hydrogen_treatment mixed
_refine_ls_matrix_type full
_refine_ls_number_parameters 133
_refine_ls_number_reflns 1613
_refine_ls_number_restraints 2
_refine_ls_restrained_S_all 1.032
_refine_ls_R_factor_all 0.0381
_refine_ls_R_factor_gt 0.0338
_refine_ls_shift/su_max 0.001
_refine_ls_shift/su_mean 0
_refine_ls_structure_factor_coef Fsqd
_refine_ls_weighting_details 'calc w=1/[\s^2^(Fo^2^)+(0.0489P)^2^+0.2066P] where P=(Fo^2^+2Fc^2^)/3'
_refine_ls_weighting_scheme calc
_refine_ls_wR_factor_gt 0.0879
_refine_ls_wR_factor_ref 0.092
_reflns_number_gt 1448
_reflns_number_total 1613
_reflns_threshold_expression I>2\s(I)
_cod_data_source_file fj2680sup1.cif
_cod_data_source_block I
_cod_original_cell_volume 904.95(7)
_cod_original_sg_symbol_H-M 'P 21/c'
_cod_database_code 2239953
_cod_database_fobs_code 2239953

loop_
_symmetry_equiv_pos_as_xyz
'x, y, z'
'-x, y+1/2, -z+1/2'
'-x, -y, -z'
'x, -y-1/2, z-1/2'

loop_
_atom_site_type_symbol
_atom_site_label
_atom_site_fract_x
_atom_site_fract_y
_atom_site_fract_z
_atom_site_U_iso_or_equiv
_atom_site_adp_type
_atom_site_calc_flag
_atom_site_refinement_flags
_atom_site_occupancy
_atom_site_symmetry_multiplicity
O O1 0.41353(5) -0.0910(2) 1.01696(7) 0.0378(3) Uani d . 1 1
N N3 0.47943(7) -0.4111(3) 0.84565(10) 0.0398(3) Uani d D 1 1
H H31 0.5197(9) -0.283(4) 0.8730(13) 0.048 Uiso d D 1 1
H H32 0.4789(10) -0.550(4) 0.9007(12) 0.048 Uiso d D 1 1
N N1 0.32531(6) 0.0899(3) 0.85723(8) 0.0315(3) Uani d . 1 1
N N4 0.41310(6) -0.2253(2) 0.83245(8) 0.0301(3) Uani d . 1 1
N N2 0.31212(6) 0.0442(3) 0.74333(9) 0.0376(3) Uani d . 1 1
C C1 0.38691(7) -0.0749(3) 0.91540(10) 0.0290(3) Uani d . 1 1
C C5 0.14844(8) 0.0222(3) 0.81353(11) 0.0368(3) Uani d . 1 1
H H5 0.1579 0.0711 0.743 0.044 Uiso calc R 1 1
C C4 0.20132(7) 0.1088(3) 0.91021(11) 0.0322(3) Uani d . 1 1
C C6 0.08204(8) -0.1351(4) 0.81894(12) 0.0404(3) Uani d . 1 1
H H6 0.0465 -0.1967 0.7523 0.049 Uiso calc R 1 1
C C7 0.06730(8) -0.2024(4) 0.92066(13) 0.0448(4) Uani d . 1 1
H H7 0.0215 -0.3082 0.9243 0.054 Uiso calc R 1 1
C C9 0.18659(8) 0.0385(4) 1.01228(12) 0.0417(3) Uani d . 1 1
H H9 0.2225 0.0957 1.0791 0.05 Uiso calc R 1 1
C C2 0.36666(7) -0.1467(3) 0.73250(10) 0.0349(3) Uani d . 1 1
H H2 0.3732 -0.2221 0.6629 0.042 Uiso calc R 1 1
C C3 0.27350(7) 0.2839(3) 0.90400(12) 0.0384(3) Uani d . 1 1
H H3A 0.2596 0.4788 0.8578 0.046 Uiso calc R 1 1
H H3B 0.3003 0.3534 0.9799 0.046 Uiso calc R 1 1
C C8 0.11940(9) -0.1154(4) 1.01708(13) 0.0492(4) Uani d . 1 1
H H8 0.1093 -0.161 1.0874 0.059 Uiso calc R 1 1

loop_
_atom_site_aniso_label
_atom_site_aniso_U_11
_atom_site_aniso_U_22
_atom_site_aniso_U_33
_atom_site_aniso_U_12
_atom_site_aniso_U_13
_atom_site_aniso_U_23
O1 0.0376(5) 0.0452(6) 0.0301(5) -0.0017(4) 0.0073(4) 0.0004(4)
N3 0.0338(6) 0.0376(7) 0.0490(7) 0.0064(5) 0.0116(5) 0.0002(5)
N1 0.0302(5) 0.0293(6) 0.0356(6) -0.0001(4) 0.0094(4) 0.0003(4)
N4 0.0291(5) 0.0287(6) 0.0338(5) -0.0001(4) 0.0102(4) -0.0002(4)
N2 0.0363(6) 0.0427(7) 0.0332(6) 0.0007(5) 0.0070(5) 0.0045(5)
C1 0.0293(6) 0.0255(6) 0.0336(6) -0.0050(5) 0.0101(5) 0.0009(5)
C5 0.0363(7) 0.0378(7) 0.0369(7) 0.0016(6) 0.0101(5) 0.0006(6)
C4 0.0308(6) 0.0256(7) 0.0406(7) 0.0052(5) 0.0093(5) -0.0033(5)
C6 0.0330(7) 0.0420(8) 0.0446(8) -0.0002(6) 0.0060(6) -0.0033(6)
C7 0.0363(7) 0.0423(8) 0.0592(9) -0.0018(6) 0.0181(6) 0.0035(7)
C9 0.0394(7) 0.0463(8) 0.0379(7) 0.0050(6) 0.0065(6) -0.0040(6)
C2 0.0345(7) 0.0402(8) 0.0310(6) -0.0022(6) 0.0097(5) -0.0003(5)
C3 0.0345(7) 0.0289(7) 0.0533(8) 0.0005(5) 0.0136(6) -0.0073(6)
C8 0.0507(9) 0.0584(10) 0.0428(8) 0.0025(7) 0.0197(7) 0.0076(7)

loop_
_atom_type_symbol
_atom_type_description
_atom_type_scat_dispersion_real
_atom_type_scat_dispersion_imag
_atom_type_scat_source
C C 0.0181 0.0091 'International Tables Vol C Tables 4.2.6.8 and 6.1.1.4'
H H 0 0 'International Tables Vol C Tables 4.2.6.8 and 6.1.1.4'
N N 0.0311 0.018 'International Tables Vol C Tables 4.2.6.8 and 6.1.1.4'
O O 0.0492 0.0322 'International Tables Vol C Tables 4.2.6.8 and 6.1.1.4'

loop_
_geom_angle_atom_site_label_1
_geom_angle_atom_site_label_2
_geom_angle_atom_site_label_3
_geom_angle
N4 N3 H31 107.9(11)
N4 N3 H32 106.2(11)
H31 N3 H32 104.7(15)
C1 N1 N2 112.77(10)
C1 N1 C3 126.43(11)
N2 N1 C3 120.72(10)
C2 N4 C1 108.65(10)
C2 N4 N3 124.24(11)
C1 N4 N3 126.97(11)
C2 N2 N1 103.95(10)
O1 C1 N1 129.42(12)
O1 C1 N4 127.80(12)
N1 C1 N4 102.77(10)
C6 C5 C4 120.48(12)
C6 C5 H5 119.8
C4 C5 H5 119.8
C9 C4 C5 119.16(13)
C9 C4 C3 120.48(12)
C5 C4 C3 120.35(12)
C7 C6 C5 120.20(13)
C7 C6 H6 119.9
C5 C6 H6 119.9
C6 C7 C8 119.63(13)
C6 C7 H7 120.2
C8 C7 H7 120.2
C4 C9 C8 120.05(13)
C4 C9 H9 120
C8 C9 H9 120
N2 C2 N4 111.85(11)
N2 C2 H2 124.1
N4 C2 H2 124.1
N1 C3 C4 113.40(11)
N1 C3 H3A 108.9
C4 C3 H3A 108.9
N1 C3 H3B 108.9
C4 C3 H3B 108.9
H3A C3 H3B 107.7
C7 C8 C9 120.47(13)
C7 C8 H8 119.8
C9 C8 H8 119.8

loop_
_geom_bond_atom_site_label_1
_geom_bond_atom_site_label_2
_geom_bond_distance
O1 C1 1.2335(15)
N3 N4 1.4040(15)
N3 H31 0.900(14)
N3 H32 0.895(14)
N1 C1 1.3577(17)
N1 N2 1.3840(15)
N1 C3 1.4592(16)
N4 C2 1.3561(17)
N4 C1 1.3803(16)
N2 C2 1.2993(18)
C5 C6 1.384(2)
C5 C4 1.3861(19)
C5 H5 0.95
C4 C9 1.383(2)
C4 C3 1.5138(18)
C6 C7 1.377(2)
C6 H6 0.95
C7 C8 1.378(2)
C7 H7 0.95
C9 C8 1.388(2)
C9 H9 0.95
C2 H2 0.95
C3 H3A 0.99
C3 H3B 0.99
C8 H8 0.95

loop_
_geom_hbond_atom_site_label_D
_geom_hbond_atom_site_label_H
_geom_hbond_atom_site_label_A
_geom_hbond_site_symmetry_A
_geom_hbond_distance_DH
_geom_hbond_distance_HA
_geom_hbond_distance_DA
_geom_hbond_angle_DHA
_geom_hbond_publ_flag
N3 H32 O1 3_647 0.895(14) 2.471(16) 3.0583(15) 123.6(13) y
N3 H31 O1 3_657 0.900(14) 2.224(15) 3.0701(16) 156.2(15) y
C2 H2 O1 4_555 0.950 2.244 3.181(2) 168.4 y

loop_
_geom_torsion_atom_site_label_1
_geom_torsion_atom_site_label_2
_geom_torsion_atom_site_label_3
_geom_torsion_atom_site_label_4
_geom_torsion
C1 N1 N2 C2 -0.71(14)
C3 N1 N2 C2 -177.58(11)
N2 N1 C1 O1 -178.86(12)
C3 N1 C1 O1 -2.2(2)
N2 N1 C1 N4 0.78(13)
C3 N1 C1 N4 177.44(11)
C2 N4 C1 O1 179.10(12)
N3 N4 C1 O1 -5.1(2)
C2 N4 C1 N1 -0.55(13)
N3 N4 C1 N1 175.21(11)
C6 C5 C4 C9 -0.6(2)
C6 C5 C4 C3 -179.35(12)
C4 C5 C6 C7 1.1(2)
C5 C6 C7 C8 -0.7(2)
C5 C4 C9 C8 -0.3(2)
C3 C4 C9 C8 178.48(13)
N1 N2 C2 N4 0.32(14)
C1 N4 C2 N2 0.15(15)
N3 N4 C2 N2 -175.76(12)
C1 N1 C3 C4 -97.82(15)
N2 N1 C3 C4 78.60(15)
C9 C4 C3 N1 114.42(14)
C5 C4 C3 N1 -66.81(16)
C6 C7 C8 C9 -0.2(2)
C4 C9 C8 C7 0.7(2)
